data_4348695
loop_
_publ_author_name
'Yamada, Teppei'
'Nankawa, Takuya'

_publ_section_title
;
 High Proton Conductivity of Zinc Oxalate Coordination Polymers Mediated
 by a Hydrogen Bond with Pyridinium.
;
_journal_issue 17
_journal_name_full 'Inorganic chemistry'
_journal_page_first 8267
_journal_page_last 8270
_journal_paper_doi 10.1021/acs.inorgchem.6b01534
_journal_volume 55
_journal_year 2016
_chemical_formula_sum 'C16 H16 N2 O14 Zn2'
_chemical_formula_weight 591.05
_space_group_crystal_system monoclinic
_space_group_IT_number 12
_space_group_name_Hall '-C 2y'
_space_group_name_H-M_alt 'C 1 2/m 1'
_atom_sites_solution_hydrogens mixed
_audit_creation_method SHELXL-2014/7
_cell_angle_alpha 90
_cell_angle_beta 107.413(5)
_cell_angle_gamma 90
_cell_formula_units_Z 2
_cell_length_a 9.4238(15)
_cell_length_b 16.1699(16)
_cell_length_c 7.5876(11)
_cell_measurement_reflns_used 1901
_cell_measurement_temperature 143(2)
_cell_measurement_theta_max 27.4662
_cell_measurement_theta_min 5.0433
_cell_volume 1103.2(3)
_computing_cell_refinement 'Crystal Clear 1.4.0 SP1'
_computing_data_collection 'Rigaku Saturn 70/31K'
_computing_data_reduction 'Crystal Clear 1.4.0 SP1'
_computing_molecular_graphics 'Yadokari-XG (Wakita, Nemoto et al., 2009), CrystalMaker, Mercury'
_computing_publication_material 'Yadokari-XG (Wakita, Nemoto et al., 2009)'
_computing_structure_refinement 'SHELXL-2014/7 (Sheldrick, 2014)'
_computing_structure_solution 'SHELXT (Sheldrick, 2014)'
_diffrn_ambient_temperature 143(2)
_diffrn_detector_area_resol_mean 28.5714
_diffrn_measured_fraction_theta_full 0.972
_diffrn_measured_fraction_theta_max 0.976
_diffrn_measurement_device_type 'Rigaku Saturn 724 plus'
_diffrn_measurement_method '\\w and \\f scans'
_diffrn_radiation_type MoK\a
_diffrn_radiation_wavelength 0.71075
_diffrn_reflns_av_R_equivalents 0.0262
_diffrn_reflns_av_unetI/netI 0.0275
_diffrn_reflns_Laue_measured_fraction_full 0.972
_diffrn_reflns_Laue_measured_fraction_max 0.976
_diffrn_reflns_limit_h_max 10
_diffrn_reflns_limit_h_min -12
_diffrn_reflns_limit_k_max 18
_diffrn_reflns_limit_k_min -20
_diffrn_reflns_limit_l_max 9
_diffrn_reflns_limit_l_min -9
_diffrn_reflns_number 4161
_diffrn_reflns_point_group_measured_fraction_full 0.972
_diffrn_reflns_point_group_measured_fraction_max 0.976
_diffrn_reflns_theta_full 25.242
_diffrn_reflns_theta_max 27.465
_diffrn_reflns_theta_min 5.043
_diffrn_source 'fine-focus rotating anode'
_exptl_absorpt_coefficient_mu 2.249
_exptl_absorpt_correction_type none
_exptl_crystal_colour Colorless
_exptl_crystal_density_diffrn 1.779
_exptl_crystal_density_method "'not measured"
_exptl_crystal_description Prism
_exptl_crystal_F_000 596
_exptl_crystal_size_max 0.200
_exptl_crystal_size_mid 0.050
_exptl_crystal_size_min 0.030
_refine_diff_density_max 1.317
_refine_diff_density_min -0.536
_refine_diff_density_rms 0.072
_refine_ls_extinction_method none
_refine_ls_goodness_of_fit_ref 1.107
_refine_ls_hydrogen_treatment mixed
_refine_ls_matrix_type full
_refine_ls_number_parameters 85
_refine_ls_number_reflns 1283
_refine_ls_number_restraints 1
_refine_ls_restrained_S_all 1.106
_refine_ls_R_factor_all 0.0300
_refine_ls_R_factor_gt 0.0283
_refine_ls_shift/su_max 0.001
_refine_ls_shift/su_mean 0.000
_refine_ls_structure_factor_coef Fsqd
_refine_ls_weighting_details 'w=1/[\s^2^(Fo^2^)+(0.0430P)^2^+0.8000P] where P=(Fo^2^+2Fc^2^)/3'
_refine_ls_weighting_scheme calc
_refine_ls_wR_factor_gt 0.0759
_refine_ls_wR_factor_ref 0.0770
_reflns_Friedel_coverage 0.000
_reflns_number_gt 1190
_reflns_number_total 1283
_reflns_threshold_expression 'I > 2\s(I)'
_cod_data_source_file ic6b01534_si_002.cif
_cod_data_source_block HPy2Zn2Ox3nH2O
_cod_original_sg_symbol_H-M 'C 2/m'
_cod_database_code 4348695
_shelx_shelxl_version_number 2014/7
_shelx_space_group_comment
;
The symmetry employed for this shelxl refinement is uniquely defined
by the following loop, which should always be used as a source of
symmetry information in preference to the above space-group names.
They are only intended as comments.
;
_shelx_estimated_absorpt_t_min 0.662
_shelx_estimated_absorpt_t_max 0.662

loop_
_space_group_symop_operation_xyz
'x, y, z'
'-x, y, -z'
'x+1/2, y+1/2, z'
'-x+1/2, y+1/2, -z'
'-x, -y, -z'
'x, -y, z'
'-x+1/2, -y+1/2, -z'
'x+1/2, -y+1/2, z'

loop_
_atom_site_label
_atom_site_type_symbol
_atom_site_fract_x
_atom_site_fract_y
_atom_site_fract_z
_atom_site_U_iso_or_equiv
_atom_site_adp_type
_atom_site_occupancy
_atom_site_site_symmetry_order
_atom_site_calc_flag
_atom_site_refinement_flags_posn
_atom_site_refinement_flags_adp
_atom_site_refinement_flags_occupancy
Zn1 Zn 0.0000 0.33387(2) 0.0000 0.02221(14) Uani 1 2 d S T P
O1 O 0.07164(15) 0.24682(8) -0.15899(18) 0.0217(3) Uani 1 1 d . . .
O2 O -0.03652(17) 0.43117(9) 0.15919(19) 0.0264(3) Uani 1 1 d . . .
C1 C 0.2071(2) 0.22885(11) -0.0935(2) 0.0200(4) Uani 1 1 d . . .
C2 C -0.0216(3) 0.5000 0.0919(3) 0.0195(5) Uani 1 2 d S T P
O3 O 0.22216(16) 0.31947(9) 0.1630(2) 0.0264(3) Uani 1 1 d . . .
N1 N -0.2324(3) 0.45648(19) 0.4353(3) 0.0622(9) Uani 0.929 1 d . . P
H1 H -0.1499 0.4293 0.4891 0.075 Uiso 1 1 calc R U .
C3 C -0.3548(3) 0.41608(17) 0.3556(4) 0.0515(7) Uani 1 1 d . . .
H2 H -0.3545 0.3573 0.3559 0.062 Uiso 1 1 calc R U .
C4 C -0.4827(3) 0.45768(16) 0.2720(4) 0.0444(6) Uani 1 1 d . . .
H3 H -0.5715 0.4281 0.2139 0.053 Uiso 1 1 calc R U .
O4 O 0.0000 0.32570(17) 0.5000 0.0710(12) Uani 1 2 d DS T P
H4 H 0.013(5) 0.289(2) 0.587(5) 0.081(12) Uiso 1 1 d D . .

loop_
_atom_site_aniso_label
_atom_site_aniso_U_11
_atom_site_aniso_U_22
_atom_site_aniso_U_33
_atom_site_aniso_U_23
_atom_site_aniso_U_13
_atom_site_aniso_U_12
Zn1 0.0244(2) 0.0196(2) 0.0255(2) 0.000 0.01189(14) 0.000
O1 0.0214(7) 0.0211(7) 0.0230(7) -0.0033(5) 0.0072(5) 0.0000(5)
O2 0.0398(8) 0.0199(7) 0.0263(7) 0.0031(6) 0.0204(6) 0.0021(6)
C1 0.0243(9) 0.0160(9) 0.0212(9) -0.0012(7) 0.0092(8) -0.0045(7)
C2 0.0185(12) 0.0218(13) 0.0201(12) 0.000 0.0086(10) 0.000
O3 0.0244(7) 0.0275(7) 0.0285(8) -0.0095(6) 0.0095(6) 0.0004(6)
N1 0.0403(13) 0.111(2) 0.0406(13) 0.0319(14) 0.0207(11) 0.0378(14)
C3 0.0616(18) 0.0335(13) 0.0728(19) 0.0141(13) 0.0404(16) 0.0152(12)
C4 0.0360(13) 0.0411(14) 0.0538(15) -0.0086(12) 0.0100(11) -0.0113(11)
O4 0.158(4) 0.0286(15) 0.0236(13) 0.000 0.0225(19) 0.000

loop_
_atom_type_symbol
_atom_type_description
_atom_type_scat_dispersion_real
_atom_type_scat_dispersion_imag
_atom_type_scat_source
C C 0.0033 0.0016 'International Tables Vol C Tables 4.2.6.8 and 6.1.1.4'
H H 0.0000 0.0000 'International Tables Vol C Tables 4.2.6.8 and 6.1.1.4'
N N 0.0061 0.0033 'International Tables Vol C Tables 4.2.6.8 and 6.1.1.4'
O O 0.0106 0.0060 'International Tables Vol C Tables 4.2.6.8 and 6.1.1.4'
Zn Zn 0.2839 1.4301 'International Tables Vol C Tables 4.2.6.8 and 6.1.1.4'

loop_
_geom_angle_atom_site_label_1
_geom_angle_atom_site_label_2
_geom_angle_atom_site_label_3
_geom_angle
_geom_angle_site_symmetry_1
_geom_angle_site_symmetry_3
O2 Zn1 O2 81.32(7) 2 .
O2 Zn1 O1 92.07(5) 2 .
O2 Zn1 O1 169.83(6) . .
O2 Zn1 O1 169.83(6) 2 2
O2 Zn1 O1 92.07(5) . 2
O1 Zn1 O1 95.47(8) . 2
O2 Zn1 O3 96.72(6) 2 .
O2 Zn1 O3 92.93(6) . .
O1 Zn1 O3 80.11(5) . .
O1 Zn1 O3 91.30(6) 2 .
O2 Zn1 O3 92.93(6) 2 2
O2 Zn1 O3 96.72(6) . 2
O1 Zn1 O3 91.30(6) . 2
O1 Zn1 O3 80.11(5) 2 2
O3 Zn1 O3 167.28(8) . 2
C1 O1 Zn1 113.09(11) . .
C2 O2 Zn1 112.29(13) . .
O3 C1 O1 126.04(16) 7 .
O3 C1 C1 117.5(2) 7 7
O1 C1 C1 116.5(2) . 7
O2 C2 O2 125.9(2) 6_565 .
O2 C2 C2 117.05(12) 6_565 5_565
O2 C2 C2 117.05(12) . 5_565
C1 O3 Zn1 112.77(12) 7 .
C3 N1 N1 120.03(17) . 6_565
N1 C3 C4 120.3(3) . .
C3 C4 C4 119.64(17) . 6_565

loop_
_geom_bond_atom_site_label_1
_geom_bond_atom_site_label_2
_geom_bond_distance
_geom_bond_site_symmetry_2
Zn1 O2 2.0740(14) 2
Zn1 O2 2.0740(14) .
Zn1 O1 2.0927(13) .
Zn1 O1 2.0928(13) 2
Zn1 O3 2.1017(15) .
Zn1 O3 2.1017(15) 2
O1 C1 1.257(2) .
O2 C2 1.2498(18) .
C1 O3 1.242(2) 7
C1 C1 1.565(3) 7
C2 O2 1.2498(18) 6_565
C2 C2 1.566(5) 5_565
O3 C1 1.242(2) 7
N1 C3 1.306(4) .
N1 N1 1.408(6) 6_565
C3 C4 1.360(4) .
C4 C4 1.369(5) 6_565

loop_
_geom_torsion_atom_site_label_1
_geom_torsion_atom_site_label_2
_geom_torsion_atom_site_label_3
_geom_torsion_atom_site_label_4
_geom_torsion
_geom_torsion_site_symmetry_1
_geom_torsion_site_symmetry_4
Zn1 O1 C1 O3 -178.24(16) . 7
Zn1 O1 C1 C1 2.2(2) . 7
Zn1 O2 C2 O2 -179.7(2) . 6_565
Zn1 O2 C2 C2 -0.6(3) . 5_565
N1 N1 C3 C4 0.1(3) 6_565 .
N1 C3 C4 C4 -0.1(3) . 6_565
